data_4505633
loop_
_publ_author_name
'Zai, Shaobo'
'Gao, Haiyang'
'Huang, Zengfang'
'Hu, Haibin'
'Wu, Han'
'Wu, Qing'

_publ_section_title
;
 Substituent Effects of Pyridine-amine Nickel Catalyst Precursors on
 Ethylene Polymerization
;
_journal_issue 3
_journal_name_full 'ACS Catalysis'
_journal_page_first 433
_journal_paper_doi 10.1021/cs200593c
_journal_volume 2
_journal_year 2012
_chemical_formula_sum 'C38 H52 Br2 N4 Ni'
_chemical_formula_weight 783.33
_chemical_name_systematic
; 
 ? 
;
_space_group_IT_number 14
_symmetry_cell_setting monoclinic
_symmetry_space_group_name_Hall '-P 2ybc'
_symmetry_space_group_name_H-M 'P 1 21/c 1'
_atom_sites_solution_hydrogens geom
_atom_sites_solution_primary direct
_atom_sites_solution_secondary difmap
_audit_creation_method SHELXL-97
_cell_angle_alpha 90.00
_cell_angle_beta 128.486(6)
_cell_angle_gamma 90.00
_cell_formula_units_Z 2
_cell_length_a 11.7518(17)
_cell_length_b 10.9119(16)
_cell_length_c 18.5929(19)
_cell_measurement_temperature 293(2)
_cell_volume 1866.3(5)
_computing_structure_refinement 'SHELXL-97 (Sheldrick, 1997)'
_computing_structure_solution 'SHELXS-97 (Sheldrick, 1990)'
_diffrn_ambient_temperature 293(2)
_diffrn_measured_fraction_theta_full 0.992
_diffrn_measured_fraction_theta_max 0.992
_diffrn_radiation_monochromator graphite
_diffrn_radiation_source 'fine-focus sealed tube'
_diffrn_radiation_type MoK\a
_diffrn_radiation_wavelength 0.71073
_diffrn_reflns_av_R_equivalents 0.0269
_diffrn_reflns_av_sigmaI/netI 0.0357
_diffrn_reflns_limit_h_max 14
_diffrn_reflns_limit_h_min -15
_diffrn_reflns_limit_k_max 13
_diffrn_reflns_limit_k_min -13
_diffrn_reflns_limit_l_max 23
_diffrn_reflns_limit_l_min -14
_diffrn_reflns_number 10632
_diffrn_reflns_theta_full 27.05
_diffrn_reflns_theta_max 27.05
_diffrn_reflns_theta_min 2.21
_exptl_absorpt_coefficient_mu 2.692
_exptl_absorpt_correction_T_max 0.524
_exptl_absorpt_correction_T_min 0.286
_exptl_absorpt_correction_type empirical
_exptl_crystal_colour green
_exptl_crystal_density_diffrn 1.394
_exptl_crystal_density_method 'not measured'
_exptl_crystal_description block
_exptl_crystal_F_000 812
_exptl_crystal_size_max 0.48
_exptl_crystal_size_mid 0.46
_exptl_crystal_size_min 0.24
_refine_diff_density_max 0.699
_refine_diff_density_min -0.388
_refine_diff_density_rms 0.063
_refine_ls_extinction_method none
_refine_ls_goodness_of_fit_ref 1.023
_refine_ls_hydrogen_treatment mixed
_refine_ls_matrix_type full
_refine_ls_number_parameters 217
_refine_ls_number_reflns 4058
_refine_ls_number_restraints 15
_refine_ls_restrained_S_all 1.098
_refine_ls_R_factor_all 0.0699
_refine_ls_R_factor_gt 0.0381
_refine_ls_shift/su_max 0.029
_refine_ls_shift/su_mean 0.002
_refine_ls_structure_factor_coef Fsqd
_refine_ls_weighting_details 'calc w=1/[\s^2^(Fo^2^)+(0.0489P)^2^+0.7802P] where P=(Fo^2^+2Fc^2^)/3'
_refine_ls_weighting_scheme calc
_refine_ls_wR_factor_gt 0.0898
_refine_ls_wR_factor_ref 0.1040
_reflns_number_gt 2739
_reflns_number_total 4058
_reflns_threshold_expression >2sigma(I)
_cod_data_source_file cs200593c_si_004.cif
_cod_data_source_block 02271m
_cod_depositor_comments
;
The following automatic conversions were performed:

'_symmetry_cell_setting' value 'Monoclinic' changed to 'monoclinic'
according to /home/saulius/struct/CIF-dictionaries/cif_core.dic
dictionary named 'cif_core.dic' version 2.4.1 from 2010-06-29.

Automatic conversion script
Id: cif_fix_values 1715 2011-07-08 13:25:40Z adriana 
;
_cod_original_cell_volume 1866.3(4)
_cod_original_sg_symbol_H-M P2(1)/c
_cod_database_code 4505633

loop_
_symmetry_equiv_pos_as_xyz
'x, y, z'
'-x, y+1/2, -z+1/2'
'-x, -y, -z'
'x, -y-1/2, z-1/2'

loop_
_atom_site_label
_atom_site_type_symbol
_atom_site_fract_x
_atom_site_fract_y
_atom_site_fract_z
_atom_site_U_iso_or_equiv
_atom_site_adp_type
_atom_site_occupancy
_atom_site_symmetry_multiplicity
_atom_site_calc_flag
_atom_site_refinement_flags
Br1 Br 0.32379(4) 0.54184(4) 0.82776(3) 0.06345(16) Uani 1 1 d .
Ni1 Ni 0.5000 0.5000 1.0000 0.04533(18) Uani 1 2 d S
N1 N 0.4040(3) 0.3355(2) 0.97729(17) 0.0434(6) Uani 1 1 d .
N2 N 0.6854(3) 0.4578(3) 0.9897(2) 0.0477(7) Uani 1 1 d D
C1 C 0.4466(4) 0.2382(3) 0.9561(2) 0.0515(8) Uani 1 1 d .
H1 H 0.5182 0.2491 0.9495 0.062 Uiso 1 1 calc R
C2 C 0.3909(4) 0.1237(3) 0.9435(3) 0.0598(9) Uani 1 1 d .
H2 H 0.4212 0.0585 0.9269 0.072 Uiso 1 1 calc R
C3 C 0.2891(5) 0.1076(3) 0.9561(3) 0.0689(11) Uani 1 1 d .
H3 H 0.2515 0.0301 0.9505 0.083 Uiso 1 1 calc R
C4 C 0.2430(5) 0.2063(3) 0.9771(3) 0.0662(10) Uani 1 1 d .
H4 H 0.1735 0.1962 0.9856 0.079 Uiso 1 1 calc R
C5 C 0.2997(4) 0.3208(3) 0.9855(2) 0.0530(9) Uani 1 1 d .
C6 C 0.7583(6) 0.5673(4) 1.0002(4) 0.0956(16) Uani 1 1 d DU
H6 H 0.685(4) 0.578(5) 0.9395(12) 0.115 Uiso 1 1 d D
C7 C 0.8721(6) 0.5842(5) 0.9973(6) 0.140(2) Uani 1 1 d DU
H7A H 0.9615 0.5912 1.0588 0.210 Uiso 1 1 calc R
H7B H 0.8561 0.6578 0.9638 0.210 Uiso 1 1 calc R
H7C H 0.8775 0.5155 0.9674 0.210 Uiso 1 1 calc R
C8 C 0.7381(3) 0.3466(3) 0.9741(2) 0.0436(7) Uani 1 1 d .
C9 C 0.6805(4) 0.3145(3) 0.8844(2) 0.0512(8) Uani 1 1 d .
C10 C 0.7343(4) 0.2096(4) 0.8716(3) 0.0659(11) Uani 1 1 d .
H10 H 0.6967 0.1868 0.8124 0.079 Uiso 1 1 calc R
C11 C 0.8410(5) 0.1396(4) 0.9444(3) 0.0743(12) Uani 1 1 d .
H11 H 0.8756 0.0703 0.9345 0.089 Uiso 1 1 calc R
C12 C 0.8960(4) 0.1722(4) 1.0312(3) 0.0641(10) Uani 1 1 d .
H12 H 0.9688 0.1245 1.0803 0.077 Uiso 1 1 calc R
C13 C 0.8463(4) 0.2747(3) 1.0483(2) 0.0500(8) Uani 1 1 d .
C14 C 0.5610(4) 0.3843(4) 0.7987(3) 0.0666(10) Uani 1 1 d .
H14 H 0.5337 0.4544 0.8180 0.080 Uiso 1 1 calc R
C15 C 0.4266(5) 0.3054(5) 0.7353(3) 0.0881(14) Uani 1 1 d .
H15A H 0.4486 0.2395 0.7116 0.132 Uiso 1 1 calc R
H15B H 0.3496 0.3544 0.6854 0.132 Uiso 1 1 calc R
H15C H 0.3966 0.2724 0.7691 0.132 Uiso 1 1 calc R
C16 C 0.6127(6) 0.4338(6) 0.7465(4) 0.1128(19) Uani 1 1 d .
H16A H 0.6955 0.4860 0.7862 0.169 Uiso 1 1 calc R
H16B H 0.5359 0.4799 0.6941 0.169 Uiso 1 1 calc R
H16C H 0.6393 0.3667 0.7263 0.169 Uiso 1 1 calc R
C17 C 0.9174(4) 0.3026(4) 1.1481(3) 0.0681(11) Uani 1 1 d .
H17 H 0.8698 0.3759 1.1487 0.082 Uiso 1 1 calc R
C18 C 0.8923(7) 0.1991(5) 1.1920(4) 0.1007(17) Uani 1 1 d .
H18A H 0.7906 0.1795 1.1536 0.151 Uiso 1 1 calc R
H18B H 0.9242 0.2246 1.2513 0.151 Uiso 1 1 calc R
H18C H 0.9463 0.1281 1.1986 0.151 Uiso 1 1 calc R
C19 C 1.0782(6) 0.3336(8) 1.2017(4) 0.143(3) Uani 1 1 d .
H19A H 1.1292 0.2627 1.2045 0.215 Uiso 1 1 calc R
H19B H 1.1185 0.3585 1.2629 0.215 Uiso 1 1 calc R
H19C H 1.0881 0.3991 1.1715 0.215 Uiso 1 1 calc R
H2N H 0.729(5) 0.449(5) 1.0374(10) 0.12(2) Uiso 1 1 d D

loop_
_atom_site_aniso_label
_atom_site_aniso_U_11
_atom_site_aniso_U_22
_atom_site_aniso_U_33
_atom_site_aniso_U_23
_atom_site_aniso_U_13
_atom_site_aniso_U_12
Br1 0.0676(3) 0.0806(3) 0.0570(2) 0.01593(19) 0.0461(2) 0.0176(2)
Ni1 0.0591(4) 0.0335(3) 0.0639(4) 0.0002(3) 0.0484(3) -0.0021(3)
N1 0.0548(16) 0.0362(15) 0.0510(16) 0.0003(12) 0.0386(14) -0.0015(12)
N2 0.0508(17) 0.0453(16) 0.063(2) -0.0110(15) 0.0430(17) -0.0078(13)
C1 0.062(2) 0.0396(19) 0.064(2) -0.0005(16) 0.0446(19) 0.0007(16)
C2 0.076(3) 0.039(2) 0.068(2) -0.0040(17) 0.047(2) 0.0008(17)
C3 0.090(3) 0.038(2) 0.085(3) -0.0069(19) 0.058(3) -0.017(2)
C4 0.083(3) 0.049(2) 0.092(3) -0.005(2) 0.067(3) -0.015(2)
C5 0.068(2) 0.0409(19) 0.070(2) -0.0036(17) 0.053(2) -0.0087(16)
C6 0.118(4) 0.056(3) 0.183(5) -0.019(3) 0.128(4) -0.021(3)
C7 0.132(4) 0.088(4) 0.286(7) -0.048(4) 0.173(5) -0.028(3)
C8 0.0433(17) 0.0443(19) 0.057(2) -0.0140(15) 0.0379(17) -0.0098(14)
C9 0.0515(19) 0.055(2) 0.056(2) -0.0120(17) 0.0379(18) -0.0072(16)
C10 0.076(3) 0.064(3) 0.069(3) -0.023(2) 0.050(2) -0.005(2)
C11 0.083(3) 0.059(3) 0.096(3) -0.015(2) 0.064(3) 0.006(2)
C12 0.061(2) 0.060(2) 0.078(3) 0.001(2) 0.047(2) 0.0085(19)
C13 0.0458(19) 0.052(2) 0.062(2) -0.0071(17) 0.0383(18) -0.0040(15)
C14 0.068(3) 0.075(3) 0.060(2) -0.010(2) 0.041(2) 0.000(2)
C15 0.071(3) 0.117(4) 0.057(3) -0.018(3) 0.030(2) -0.009(3)
C16 0.115(4) 0.126(5) 0.103(4) 0.033(4) 0.070(4) 0.003(4)
C17 0.065(2) 0.083(3) 0.060(2) -0.005(2) 0.041(2) 0.002(2)
C18 0.144(5) 0.091(4) 0.092(4) 0.028(3) 0.086(4) 0.033(3)
C19 0.079(4) 0.249(9) 0.080(4) -0.054(5) 0.039(3) -0.046(5)

loop_
_atom_type_symbol
_atom_type_description
_atom_type_scat_dispersion_real
_atom_type_scat_dispersion_imag
_atom_type_scat_source
C C 0.0033 0.0016 'International Tables Vol C Tables 4.2.6.8 and 6.1.1.4'
H H 0.0000 0.0000 'International Tables Vol C Tables 4.2.6.8 and 6.1.1.4'
Br Br -0.2901 2.4595 'International Tables Vol C Tables 4.2.6.8 and 6.1.1.4'
N N 0.0061 0.0033 'International Tables Vol C Tables 4.2.6.8 and 6.1.1.4'
Ni Ni 0.3393 1.1124 'International Tables Vol C Tables 4.2.6.8 and 6.1.1.4'

loop_
_geom_angle_atom_site_label_1
_geom_angle_atom_site_label_2
_geom_angle_atom_site_label_3
_geom_angle
_geom_angle_site_symmetry_1
_geom_angle_site_symmetry_3
N1 Ni1 N1 180.0 . 3_667
N1 Ni1 N2 103.58(10) . .
N1 Ni1 N2 76.42(10) 3_667 .
N1 Ni1 N2 76.42(10) . 3_667
N1 Ni1 N2 103.58(10) 3_667 3_667
N2 Ni1 N2 180.000(1) . 3_667
N1 Ni1 Br1 89.15(7) . .
N1 Ni1 Br1 90.85(7) 3_667 .
N2 Ni1 Br1 90.13(9) . .
N2 Ni1 Br1 89.87(9) 3_667 .
N1 Ni1 Br1 90.85(7) . 3_667
N1 Ni1 Br1 89.15(7) 3_667 3_667
N2 Ni1 Br1 89.87(9) . 3_667
N2 Ni1 Br1 90.13(9) 3_667 3_667
Br1 Ni1 Br1 180.0 . 3_667
C1 N1 C5 118.6(3) . .
C1 N1 Ni1 120.3(2) . .
C5 N1 Ni1 121.1(2) . .
C6 N2 C8 115.5(3) . .
C6 N2 Ni1 109.7(2) . .
C8 N2 Ni1 134.7(2) . .
C6 N2 H2N 92(5) . .
C8 N2 H2N 94(5) . .
Ni1 N2 H2N 85(5) . .
N1 C1 C2 123.5(3) . .
N1 C1 H1 118.3 . .
C2 C1 H1 118.3 . .
C1 C2 C3 117.9(3) . .
C1 C2 H2 121.1 . .
C3 C2 H2 121.1 . .
C2 C3 C4 119.5(3) . .
C2 C3 H3 120.2 . .
C4 C3 H3 120.2 . .
C3 C4 C5 119.8(4) . .
C3 C4 H4 120.1 . .
C5 C4 H4 120.1 . .
N1 C5 C4 120.6(3) . .
N1 C5 C6 118.2(3) . 3_667
C4 C5 C6 121.1(3) . 3_667
C7 C6 N2 128.8(4) . .
C7 C6 C5 117.0(4) . 3_667
N2 C6 C5 114.2(3) . 3_667
C7 C6 H6 97(4) . .
N2 C6 H6 85(4) . .
C5 C6 H6 86(4) 3_667 .
C6 C7 H7A 109.5 . .
C6 C7 H7B 109.5 . .
H7A C7 H7B 109.5 . .
C6 C7 H7C 109.5 . .
H7A C7 H7C 109.5 . .
H7B C7 H7C 109.5 . .
C13 C8 C9 120.3(3) . .
C13 C8 N2 120.3(3) . .
C9 C8 N2 119.4(3) . .
C10 C9 C8 118.2(3) . .
C10 C9 C14 116.9(3) . .
C8 C9 C14 124.8(3) . .
C11 C10 C9 121.5(4) . .
C11 C10 H10 119.3 . .
C9 C10 H10 119.3 . .
C12 C11 C10 119.6(4) . .
C12 C11 H11 120.2 . .
C10 C11 H11 120.2 . .
C11 C12 C13 121.7(4) . .
C11 C12 H12 119.1 . .
C13 C12 H12 119.1 . .
C12 C13 C8 118.7(3) . .
C12 C13 C17 116.9(3) . .
C8 C13 C17 124.3(3) . .
C9 C14 C15 111.4(4) . .
C9 C14 C16 111.7(4) . .
C15 C14 C16 109.9(4) . .
C9 C14 H14 107.9 . .
C15 C14 H14 107.9 . .
C16 C14 H14 107.9 . .
C14 C15 H15A 109.5 . .
C14 C15 H15B 109.5 . .
H15A C15 H15B 109.5 . .
C14 C15 H15C 109.5 . .
H15A C15 H15C 109.5 . .
H15B C15 H15C 109.5 . .
C14 C16 H16A 109.5 . .
C14 C16 H16B 109.5 . .
H16A C16 H16B 109.5 . .
C14 C16 H16C 109.5 . .
H16A C16 H16C 109.5 . .
H16B C16 H16C 109.5 . .
C13 C17 C18 111.2(4) . .
C13 C17 C19 111.1(3) . .
C18 C17 C19 112.7(5) . .
C13 C17 H17 107.2 . .
C18 C17 H17 107.2 . .
C19 C17 H17 107.2 . .
C17 C18 H18A 109.5 . .
C17 C18 H18B 109.5 . .
H18A C18 H18B 109.5 . .
C17 C18 H18C 109.5 . .
H18A C18 H18C 109.5 . .
H18B C18 H18C 109.5 . .
C17 C19 H19A 109.5 . .
C17 C19 H19B 109.5 . .
H19A C19 H19B 109.5 . .
C17 C19 H19C 109.5 . .
H19A C19 H19C 109.5 . .
H19B C19 H19C 109.5 . .

loop_
_geom_bond_atom_site_label_1
_geom_bond_atom_site_label_2
_geom_bond_distance
_geom_bond_site_symmetry_2
Br1 Ni1 2.5492(5) .
Ni1 N1 2.020(3) .
Ni1 N1 2.020(3) 3_667
Ni1 N2 2.348(3) .
Ni1 N2 2.348(3) 3_667
Ni1 Br1 2.5492(5) 3_667
N1 C1 1.334(4) .
N1 C5 1.335(4) .
N2 C6 1.411(5) .
N2 C8 1.471(4) .
N2 H2N 0.702(11) .
C1 C2 1.361(5) .
C1 H1 0.9300 .
C2 C3 1.365(5) .
C2 H2 0.9300 .
C3 C4 1.366(5) .
C3 H3 0.9300 .
C4 C5 1.378(5) .
C4 H4 0.9300 .
C5 C6 1.501(6) 3_667
C6 C7 1.383(5) .
C6 C5 1.501(6) 3_667
C6 H6 0.905(11) .
C7 H7A 0.9600 .
C7 H7B 0.9600 .
C7 H7C 0.9600 .
C8 C13 1.398(5) .
C8 C9 1.399(4) .
C9 C10 1.398(5) .
C9 C14 1.519(5) .
C10 C11 1.368(6) .
C10 H10 0.9300 .
C11 C12 1.361(6) .
C11 H11 0.9300 .
C12 C13 1.387(5) .
C12 H12 0.9300 .
C13 C17 1.517(5) .
C14 C15 1.519(6) .
C14 C16 1.529(6) .
C14 H14 0.9800 .
C15 H15A 0.9600 .
C15 H15B 0.9600 .
C15 H15C 0.9600 .
C16 H16A 0.9600 .
C16 H16B 0.9600 .
C16 H16C 0.9600 .
C17 C18 1.526(6) .
C17 C19 1.528(6) .
C17 H17 0.9800 .
C18 H18A 0.9600 .
C18 H18B 0.9600 .
C18 H18C 0.9600 .
C19 H19A 0.9600 .
C19 H19B 0.9600 .
C19 H19C 0.9600 .

loop_
_geom_torsion_atom_site_label_1
_geom_torsion_atom_site_label_2
_geom_torsion_atom_site_label_3
_geom_torsion_atom_site_label_4
_geom_torsion
_geom_torsion_site_symmetry_1
_geom_torsion_site_symmetry_4
N1 Ni1 N1 C1 47(59) 3_667 .
N2 Ni1 N1 C1 -3.9(3) . .
N2 Ni1 N1 C1 176.1(3) 3_667 .
Br1 Ni1 N1 C1 86.0(2) . .
Br1 Ni1 N1 C1 -94.0(2) 3_667 .
N1 Ni1 N1 C5 -135(59) 3_667 .
N2 Ni1 N1 C5 174.2(3) . .
N2 Ni1 N1 C5 -5.8(3) 3_667 .
Br1 Ni1 N1 C5 -95.8(3) . .
Br1 Ni1 N1 C5 84.2(3) 3_667 .
N1 Ni1 N2 C6 177.4(3) . .
N1 Ni1 N2 C6 -2.6(3) 3_667 .
N2 Ni1 N2 C6 8(24) 3_667 .
Br1 Ni1 N2 C6 88.2(3) . .
Br1 Ni1 N2 C6 -91.8(3) 3_667 .
N1 Ni1 N2 C8 -1.8(4) . .
N1 Ni1 N2 C8 178.2(4) 3_667 .
N2 Ni1 N2 C8 -172(21) 3_667 .
Br1 Ni1 N2 C8 -90.9(3) . .
Br1 Ni1 N2 C8 89.1(3) 3_667 .
C5 N1 C1 C2 -1.0(5) . .
Ni1 N1 C1 C2 177.3(3) . .
N1 C1 C2 C3 -2.0(6) . .
C1 C2 C3 C4 2.5(6) . .
C2 C3 C4 C5 -0.2(6) . .
C1 N1 C5 C4 3.4(5) . .
Ni1 N1 C5 C4 -174.8(3) . .
C1 N1 C5 C6 -173.8(4) . 3_667
Ni1 N1 C5 C6 8.0(5) . 3_667
C3 C4 C5 N1 -2.9(6) . .
C3 C4 C5 C6 174.3(5) . 3_667
C8 N2 C6 C7 0.4(9) . .
Ni1 N2 C6 C7 -178.9(6) . .
C8 N2 C6 C5 179.1(4) . 3_667
Ni1 N2 C6 C5 -0.2(6) . 3_667
C6 N2 C8 C13 91.5(5) . .
Ni1 N2 C8 C13 -89.5(4) . .
C6 N2 C8 C9 -87.6(5) . .
Ni1 N2 C8 C9 91.5(4) . .
C13 C8 C9 C10 -0.1(5) . .
N2 C8 C9 C10 178.9(3) . .
C13 C8 C9 C14 178.8(3) . .
N2 C8 C9 C14 -2.2(5) . .
C8 C9 C10 C11 -0.4(6) . .
C14 C9 C10 C11 -179.3(4) . .
C9 C10 C11 C12 0.3(6) . .
C10 C11 C12 C13 0.3(6) . .
C11 C12 C13 C8 -0.8(5) . .
C11 C12 C13 C17 -179.2(4) . .
C9 C8 C13 C12 0.7(5) . .
N2 C8 C13 C12 -178.4(3) . .
C9 C8 C13 C17 179.0(3) . .
N2 C8 C13 C17 -0.1(5) . .
C10 C9 C14 C15 61.2(4) . .
C8 C9 C14 C15 -117.7(4) . .
C10 C9 C14 C16 -62.2(5) . .
C8 C9 C14 C16 118.9(4) . .
C12 C13 C17 C18 -62.1(5) . .
C8 C13 C17 C18 119.6(4) . .
C12 C13 C17 C19 64.3(6) . .
C8 C13 C17 C19 -114.0(5) . .
